data_2007616
loop_
_publ_author_name
'Th\"one, Carsten'
'Jones, Peter G.'
'Laube, J\"org'
'J\"ager, Stefan'

_publ_section_title
;Organometallic Selenolates. IX. (18-Crown-6)-potassium
 (\h^5^-cyclopentadienyl)bis(1,4-tetraselenido-<i>Se</i>^1^,<i>Se</i>^4^)tungstate(IV)
;
_journal_issue 9
_journal_name_full 'Acta Crystallographica Section C'
_journal_page_first 1247
_journal_page_last 1249
_journal_paper_doi 10.1107/S0108270198004752
_journal_volume 54
_journal_year 1998
_chemical_formula_iupac '[K (C12 H24 O6)] [W (C5 H5) (Se4)2]'
_chemical_formula_moiety 'C12 H24 K O6 1+ , C5 H5 Se8 W 1-'
_chemical_formula_sum 'C17 H29 K O6 Se8 W'
_chemical_formula_weight 1184.03
_chemical_name_systematic
;
 ?
;
_space_group_IT_number 14
_symmetry_cell_setting monoclinic
_symmetry_space_group_name_Hall '-P 2yn'
_symmetry_space_group_name_H-M 'P 1 21/n 1'
_audit_creation_method SHELXL
_cell_angle_alpha 90.00
_cell_angle_beta 98.78(2)
_cell_angle_gamma 90.00
_cell_formula_units_Z 4
_cell_length_a 13.488(5)
_cell_length_b 10.113(3)
_cell_length_c 22.223(10)
_cell_measurement_reflns_used 62
_cell_measurement_temperature 173(2)
_cell_measurement_theta_max 12.5
_cell_measurement_theta_min 5.5
_cell_volume 2996(2)
_computing_cell_refinement XSCANS
_computing_data_collection 'XSCANS (Fait, 1991)'
_computing_data_reduction XSCANS
_computing_molecular_graphics 'XP (Siemens, 1994b)'
_computing_publication_material SHELXL93
_computing_structure_refinement 'SHELXL93 (Sheldrick, 1993)'
_computing_structure_solution 'SHELXS86 (Sheldrick, 1990)'
_diffrn_ambient_temperature 173(2)
_diffrn_measurement_device 'Siemens P4'
_diffrn_measurement_method \w
_diffrn_radiation_monochromator graphite
_diffrn_radiation_source 'fine-focus sealed tube'
_diffrn_radiation_type MoK\a
_diffrn_radiation_wavelength 0.71073
_diffrn_reflns_av_R_equivalents 0.089
_diffrn_reflns_av_sigmaI/netI 0.1572
_diffrn_reflns_limit_h_max 16
_diffrn_reflns_limit_h_min -15
_diffrn_reflns_limit_k_max 4
_diffrn_reflns_limit_k_min -12
_diffrn_reflns_limit_l_max 4
_diffrn_reflns_limit_l_min -26
_diffrn_reflns_number 7747
_diffrn_reflns_theta_max 25.01
_diffrn_reflns_theta_min 3.06
_diffrn_standards_decay_% 1
_diffrn_standards_interval_count 247
_diffrn_standards_number 3
_exptl_absorpt_coefficient_mu 13.744
_exptl_absorpt_correction_T_max 0.760
_exptl_absorpt_correction_T_min 0.113
_exptl_absorpt_correction_type '\y scans (XEMP; Siemens, 1994a) assuming lamina 100'
_exptl_crystal_colour 'dark green'
_exptl_crystal_density_diffrn 2.625
_exptl_crystal_density_method 'not measured'
_exptl_crystal_description plate
_exptl_crystal_F_000 2176
_exptl_crystal_size_max 0.42
_exptl_crystal_size_mid 0.18
_exptl_crystal_size_min 0.02
_refine_diff_density_max 2.15
_refine_diff_density_min -1.25
_refine_ls_extinction_method none
_refine_ls_goodness_of_fit_all 0.920
_refine_ls_goodness_of_fit_obs 1.077
_refine_ls_hydrogen_treatment 'H atoms constrained'
_refine_ls_matrix_type full
_refine_ls_number_parameters 298
_refine_ls_number_reflns 5238
_refine_ls_number_restraints 186
_refine_ls_restrained_S_all 0.906
_refine_ls_restrained_S_obs 1.043
_refine_ls_R_factor_all 0.146
_refine_ls_R_factor_obs .065
_refine_ls_shift/esd_max <0.001
_refine_ls_shift/esd_mean 0.000
_refine_ls_structure_factor_coef Fsqd
_refine_ls_weighting_details 'w = 1/[\s^2^(Fo^2^)+(0.0721P)^2^] where P = (Fo^2^+2Fc^2^)/3'
_refine_ls_weighting_scheme calc
_refine_ls_wR_factor_all 0.164
_refine_ls_wR_factor_obs .135
_reflns_number_observed 2705
_reflns_number_total 5238
_reflns_observed_criterion I>2\s(I)
_cod_data_source_file fg1451.cif
_cod_data_source_block fg1451
_cod_depositor_comments
;
The following automatic conversions were performed:

'_refine_ls_weighting_scheme' value 'calc w =
1/[\s^2^(Fo^2^)+(0.0721P)^2^] where P = (Fo^2^+2Fc^2^)/3' was changed
to 'calc'. New tag '_refine_ls_weighting_details' was created. The
value of the new tag was set to 'w = 1/[\s^2^(Fo^2^)+(0.0721P)^2^]
where P = (Fo^2^+2Fc^2^)/3'.

Automatic conversion script
Id: cif_fix_values 3143 2015-03-26 13:38:13Z robertas 
;
_cod_original_sg_symbol_H-M 'P 21/n'
_cod_database_code 2007616

loop_
_symmetry_equiv_pos_as_xyz
'x, y, z'
'-x+1/2, y+1/2, -z+1/2'
'-x, -y, -z'
'x-1/2, -y-1/2, z-1/2'

loop_
_atom_site_aniso_label
_atom_site_aniso_U_11
_atom_site_aniso_U_22
_atom_site_aniso_U_33
_atom_site_aniso_U_12
_atom_site_aniso_U_13
_atom_site_aniso_U_23
W .0259(3) .0225(4) .0374(5) .0013(4) .0029(3) -.0050(4)
Se1 .0327(10) .0248(11) .0421(13) .0041(8) -.0006(9) -.0033(10)
Se2 .0499(12) .0224(11) .0590(16) .0042(9) .0060(11) -.0035(11)
Se3 .0516(12) .0323(13) .0570(16) -.0092(10) .0119(11) .0029(12)
Se4 .0297(10) .0336(12) .0489(14) -.0027(9) .0073(9) -.0051(11)
Se5 .0364(11) .0453(14) .0544(15) .0137(10) .0041(10) .0069(13)
Se6 .0744(16) .0472(15) .071(2) .0274(13) .0293(14) .0210(15)
Se7 .0825(17) .0246(12) .086(2) -.0026(12) .0452(15) -.0040(14)
Se8 .0501(12) .0287(11) .0504(16) -.0098(10) -.0007(10) -.0023(12)
C1 .057(10) .043(10) .047(13) -.002(8) .014(10) -.014(10)
C2 .040(8) .043(10) .060(14) .015(8) .014(8) -.028(10)
C3 .047(8) .047(11) .092(17) -.001(8) .034(10) -.024(12)
C4 .066(11) .046(11) .064(15) .005(9) .026(10) -.008(10)
C5 .055(9) .038(10) .035(12) .008(7) -.001(8) -.027(9)
K .034(2) .030(2) .049(3) .003(2) .0085(19) -.002(2)
O1 .038(7) .049(9) .055(10) .001(6) .005(6) -.002(7)
C6 .033(8) .037(11) .061(13) .015(7) .009(8) .003(9)
C7 .032(7) .044(10) .036(12) .008(6) .017(7) .013(9)
O2 .034(5) .026(7) .067(10) .003(5) -.002(6) .000(8)
C8 .039(8) .052(11) .051(14) -.004(7) -.004(9) .002(11)
C9 .026(7) .050(11) .069(15) -.014(7) .004(9) -.013(9)
O3 .032(6) .061(9) .057(10) .019(6) .009(6) .000(7)
C10 .029(9) .063(11) .065(14) .017(7) -.005(9) -.015(10)
C11 .050(11) .074(12) .053(14) .033(8) -.005(10) -.003(10)
O4 .061(8) .047(9) .070(12) .029(6) .013(8) .007(8)
C12 .081(9) .065(13) .090(18) .048(9) .028(13) .032(12)
C13 .094(10) .047(12) .107(19) .031(8) .056(13) .026(14)
O5 .066(7) .031(8) .085(12) -.001(6) .031(8) -.012(9)
C14 .084(9) .032(11) .055(14) -.029(7) .025(11) .011(10)
C15 .061(9) .076(14) .059(15) -.025(9) .032(11) .009(11)
O6 .057(8) .032(8) .069(11) -.012(6) .013(7) -.004(7)
C16 .036(9) .057(12) .091(16) -.012(7) .020(10) -.018(11)
C17 .029(9) .043(11) .092(16) .005(7) .002(9) -.005(10)

loop_
_atom_site_label
_atom_site_fract_x
_atom_site_fract_y
_atom_site_fract_z
_atom_site_U_iso_or_equiv
_atom_site_thermal_displace_type
_atom_site_calc_flag
_atom_site_refinement_flags
_atom_site_occupancy
_atom_site_disorder_group
_atom_site_type_symbol
W .21314(5) .79263(8) .58388(4) .0288(2) Uani d . 1 . W
Se1 .10330(13) .87164(19) .48571(10) .0338(5) Uani d . 1 . Se
Se2 .14441(15) 1.1002(2) .48474(12) .0440(6) Uani d . 1 . Se
Se3 .31093(16) 1.0707(2) .47214(12) .0466(6) Uani d . 1 . Se
Se4 .35580(13) .8897(2) .54423(10) .0373(5) Uani d . 1 . Se
Se5 .35982(14) .6408(2) .61828(11) .0457(6) Uani d . 1 . Se
Se6 .28476(19) .4520(3) .65745(13) .0622(8) Uani d . 1 . Se
Se7 .18825(19) .3889(2) .56765(14) .0612(8) Uani d . 1 . Se
Se8 .11514(15) .6047(2) .53842(11) .0440(6) Uani d . 1 . Se
C1 .2069(15) .985(2) .6463(10) .048(5) Uani d DU 1 . C
H1 .2352 1.0668 .6372 .058 Uiso calc R 1 . H
C2 .1060(14) .941(2) .6276(10) .047(5) Uani d DU 1 . C
H2 .0557 .9907 .6027 .057 Uiso calc R 1 . H
C3 .0922(16) .820(2) .6498(11) .060(6) Uani d DU 1 . C
H3 .0311 .7720 .6438 .071 Uiso calc R 1 . H
C4 .1843(16) .777(2) .6839(11) .057(5) Uani d DU 1 . C
H4 .1972 .6954 .7047 .068 Uiso calc R 1 . H
C5 .2541(15) .884(2) .6800(9) .044(5) Uani d DU 1 . C
H5 .3226 .8840 .6982 .052 Uiso calc R 1 . H
K .2464(3) .8010(4) .3733(2) .0373(11) Uani d . 1 . K
O1 .4138(9) .6271(14) .3935(7) .047(4) Uani d U 1 . O
C6 .3940(13) .527(2) .4368(11) .044(5) Uani d U 1 . C
H6A .3764 .5686 .4740 .052 Uiso calc R 1 . H
H6B .4537 .4703 .4483 .052 Uiso calc R 1 . H
C7 .3050(12) .444(2) .4046(9) .036(4) Uani d U 1 . C
H7A .3213 .4064 .3661 .043 Uiso calc R 1 . H
H7B .2896 .3705 .4311 .043 Uiso calc R 1 . H
O2 .2208(9) .5329(13) .3924(7) .043(4) Uani d U 1 . O
C8 .1381(13) .461(2) .3679(11) .049(5) Uani d U 1 . C
H8A .1280 .3856 .3945 .058 Uiso calc R 1 . H
H8B .1464 .4269 .3272 .058 Uiso calc R 1 . H
C9 .0491(13) .555(2) .3627(11) .049(5) Uani d U 1 . C
H9A -.0133 .5063 .3474 .058 Uiso calc R 1 . H
H9B .0429 .5908 .4035 .058 Uiso calc R 1 . H
O3 .0610(9) .6624(15) .3222(7) .050(4) Uani d U 1 . O
C10 -.0183(13) .755(2) .3173(11) .054(5) Uani d U 1 . C
H10A -.0823 .7103 .3019 .065 Uiso calc R 1 . H
H10B -.0232 .7913 .3582 .065 Uiso calc R 1 . H
C11 -.0038(16) .861(3) .2777(12) .060(5) Uani d U 1 . C
H11A -.0635 .9190 .2725 .072 Uiso calc R 1 . H
H11B .0042 .8250 .2373 .072 Uiso calc R 1 . H
O4 .0852(11) .9375(15) .3023(8) .059(4) Uani d U 1 . O
C12 .1007(19) 1.044(3) .2638(14) .077(7) Uani d U 1 . C
H12A .0455 1.1087 .2623 .092 Uiso calc R 1 . H
H12B .1027 1.0112 .2219 .092 Uiso calc R 1 . H
C13 .1953(19) 1.105(3) .2882(14) .078(7) Uani d U 1 . C
H13A .2066 1.1809 .2623 .094 Uiso calc R 1 . H
H13B .1906 1.1388 .3294 .094 Uiso calc R 1 . H
O5 .2780(11) 1.0209(14) .2922(8) .059(4) Uani d U 1 . O
C14 .3692(17) 1.081(2) .3105(11) .056(5) Uani d U 1 . C
H14A .3681 1.1245 .3502 .067 Uiso calc R 1 . H
H14B .3797 1.1496 .2805 .067 Uiso calc R 1 . H
C15 .4560(16) .985(3) .3166(12) .063(6) Uani d U 1 . C
H15A .4593 .9409 .2772 .076 Uiso calc R 1 . H
H15B .5200 1.0323 .3296 .076 Uiso calc R 1 . H
O6 .4388(10) .8893(14) .3619(8) .052(4) Uani d U 1 . O
C16 .5210(14) .797(2) .3719(12) .060(5) Uani d U 1 . C
H16A .5846 .8451 .3852 .072 Uiso calc R 1 . H
H16B .5269 .7497 .3336 .072 Uiso calc R 1 . H
C17 .5011(13) .702(2) .4199(12) .056(5) Uani d U 1 . C
H17A .5593 .6423 .4312 .067 Uiso calc R 1 . H
H17B .4878 .7492 .4568 .067 Uiso calc R 1 . H

loop_
_atom_type_symbol
_atom_type_description
_atom_type_scat_dispersion_real
_atom_type_scat_dispersion_imag
_atom_type_scat_source
C C 0.0033 0.0016 'International Tables Vol C Tables 4.2.6.8 and 6.1.1.4'
H H 0.0000 0.0000 'International Tables Vol C Tables 4.2.6.8 and 6.1.1.4'
O O 0.0106 0.0060 'International Tables Vol C Tables 4.2.6.8 and 6.1.1.4'
K K 0.2009 0.2494 'International Tables Vol C Tables 4.2.6.8 and 6.1.1.4'
Se Se -0.0929 2.2259 'International Tables Vol C Tables 4.2.6.8 and 6.1.1.4'
W W -0.8490 6.8722 'International Tables Vol C Tables 4.2.6.8 and 6.1.1.4'

loop_
_geom_angle_atom_site_label_1
_geom_angle_atom_site_label_2
_geom_angle_atom_site_label_3
_geom_angle
_geom_angle_publ_flag
C5 W C4 36.3(7) ?
C5 W C3 58.1(8) ?
C4 W C3 35.3(8) ?
C5 W C2 56.5(7) ?
C4 W C2 56.8(8) ?
C3 W C2 32.7(7) ?
C5 W C1 33.6(7) ?
C4 W C1 58.3(8) ?
C3 W C1 57.1(7) ?
C2 W C1 34.8(6) ?
C5 W Se4 94.7(5) ?
C4 W Se4 129.0(6) ?
C3 W Se4 146.1(6) ?
C2 W Se4 117.0(5) ?
C1 W Se4 89.0(5) ?
C5 W Se8 136.8(6) ?
C4 W Se8 100.6(6) ?
C3 W Se8 88.1(6) ?
C2 W Se8 109.5(5) ?
C1 W Se8 143.6(5) ?
Se4 W Se8 124.74(8) y
C5 W Se5 84.1(5) ?
C4 W Se5 84.7(6) ?
C3 W Se5 117.8(6) ?
C2 W Se5 138.8(6) ?
C1 W Se5 114.3(5) ?
Se4 W Se5 74.33(8) y
Se8 W Se5 90.09(8) y
C5 W Se1 133.2(5) ?
C4 W Se1 132.5(6) ?
C3 W Se1 97.2(6) ?
C2 W Se1 81.0(5) ?
C1 W Se1 100.0(6) ?
Se4 W Se1 87.29(8) y
Se8 W Se1 71.67(8) y
Se5 W Se1 140.21(8) y
Se2 Se1 W 101.82(9) y
Se2 Se1 K 92.16(11) y
W Se1 K 103.66(9) y
Se3 Se2 Se1 96.16(10) y
Se2 Se3 Se4 99.45(11) y
Se2 Se3 K 91.32(10) y
Se4 Se3 K 80.92(11) y
W Se4 Se3 114.03(9) y
Se6 Se5 W 103.89(10) y
Se7 Se6 Se5 96.95(13) y
Se6 Se7 Se8 97.73(12) y
Se7 Se8 W 114.46(11) y
C5 C1 C2 106(2) ?
C5 C1 W 70.0(11) ?
C2 C1 W 72.4(10) ?
C3 C2 C1 111(2) ?
C3 C2 W 72.9(10) ?
C1 C2 W 72.8(10) ?
C2 C3 C4 109(2) ?
C2 C3 W 74.5(10) ?
C4 C3 W 70.4(11) ?
C3 C4 C5 105(2) ?
C3 C4 W 74.3(13) ?
C5 C4 W 71.7(12) ?
C1 C5 C4 110(2) ?
C1 C5 W 76.4(12) ?
C4 C5 W 72.0(12) ?
O2 K O6 117.7(4) ?
O2 K O4 117.2(4) ?
O6 K O4 115.9(5) ?
O2 K O1 59.0(4) ?
O6 K O1 59.0(4) ?
O4 K O1 155.5(5) ?
O2 K O5 150.2(5) ?
O6 K O5 58.5(4) ?
O4 K O5 57.4(5) ?
O1 K O5 112.3(4) ?
O2 K O3 58.3(4) ?
O6 K O3 149.9(5) ?
O4 K O3 58.9(4) ?
O1 K O3 112.0(4) ?
O5 K O3 108.6(5) ?
O2 K Se1 89.7(3) ?
O6 K Se1 128.9(4) ?
O4 K Se1 80.6(3) ?
O1 K Se1 122.1(4) ?
O5 K Se1 115.9(3) ?
O3 K Se1 80.9(3) ?
O2 K Se3 133.3(4) ?
O6 K Se3 70.4(3) ?
O4 K Se3 93.7(4) ?
O1 K Se3 105.4(3) ?
O5 K Se3 75.6(3) ?
O3 K Se3 136.4(3) ?
Se1 K Se3 60.13(9) ?
C17 O1 C6 108(2) ?
C17 O1 K 108.6(11) ?
C6 O1 K 108.3(10) ?
O1 C6 C7 106(2) ?
O2 C7 C6 106(2) ?
C8 O2 C7 108.4(15) ?
C8 O2 K 124.6(12) ?
C7 O2 K 121.7(10) ?
O2 C8 C9 107(2) ?
O3 C9 C8 111(2) ?
C10 O3 C9 113(2) ?
C10 O3 K 107.5(12) ?
C9 O3 K 106.8(11) ?
C11 C10 O3 112(2) ?
C10 C11 O4 111(2) ?
C12 O4 C11 112(2) ?
C12 O4 K 122.4(13) ?
C11 O4 K 117.6(12) ?
O4 C12 C13 108(2) ?
O5 C13 C12 115(2) ?
C14 O5 C13 115(2) ?
C14 O5 K 111.0(13) ?
C13 O5 K 108.1(13) ?
O5 C14 C15 113(2) ?
O6 C15 C14 107(2) ?
C16 O6 C15 110(2) ?
C16 O6 K 119.0(12) ?
C15 O6 K 122.0(12) ?
O6 C16 C17 108(2) ?
O1 C17 C16 106(2) ?

loop_
_geom_bond_atom_site_label_1
_geom_bond_atom_site_label_2
_geom_bond_site_symmetry_2
_geom_bond_distance
_geom_bond_publ_flag
W C5 . 2.32(2) ?
W C4 . 2.32(2) ?
W C3 . 2.37(2) ?
W C2 . 2.39(2) ?
W C1 . 2.39(2) ?
W Se4 . 2.441(2) y
W Se8 . 2.444(2) y
W Se5 . 2.529(2) y
W Se1 . 2.570(2) y
Se1 Se2 . 2.378(3) y
Se1 K . 3.457(5) y
Se2 Se3 . 2.325(3) y
Se3 Se4 . 2.447(3) y
Se3 K . 3.527(5) y
Se5 Se6 . 2.386(4) y
Se6 Se7 . 2.300(4) y
Se7 Se8 . 2.442(3) y
C1 C5 . 1.36(3) ?
C1 C2 . 1.43(3) ?
C2 C3 . 1.34(3) ?
C3 C4 . 1.42(3) ?
C4 C5 . 1.44(3) ?
K O2 . 2.774(14) ?
K O6 . 2.792(14) ?
K O4 . 2.842(15) ?
K O1 . 2.843(14) ?
K O5 . 2.93(2) ?
K O3 . 2.939(14) ?
O1 C17 . 1.45(2) ?
O1 C6 . 1.45(2) ?
C6 C7 . 1.55(3) ?
C7 O2 . 1.44(2) ?
O2 C8 . 1.37(2) ?
C8 C9 . 1.52(3) ?
C9 O3 . 1.43(2) ?
O3 C10 . 1.42(2) ?
C10 C11 . 1.41(3) ?
C11 O4 . 1.46(3) ?
O4 C12 . 1.41(3) ?
C12 C13 . 1.45(4) ?
C13 O5 . 1.39(2) ?
O5 C14 . 1.38(2) ?
C14 C15 . 1.51(3) ?
C15 O6 . 1.44(3) ?
O6 C16 . 1.44(2) ?
C16 C17 . 1.50(3) ?

loop_
_geom_torsion_atom_site_label_1
_geom_torsion_atom_site_label_2
_geom_torsion_atom_site_label_3
_geom_torsion_atom_site_label_4
_geom_torsion
_geom_torsion_publ_flag
C5 W Se1 Se2 40.5(7) ?
C4 W Se1 Se2 90.8(8) ?
C3 W Se1 Se2 92.8(6) ?
C2 W Se1 Se2 64.4(5) ?
C1 W Se1 Se2 35.1(5) ?
Se4 W Se1 Se2 -53.46(10) y
Se8 W Se1 Se2 178.46(11) ?
Se5 W Se1 Se2 -114.81(12) ?
C5 W Se1 K 135.7(7) ?
C4 W Se1 K -174.0(8) ?
C3 W Se1 K -172.0(6) ?
C2 W Se1 K 159.6(5) ?
C1 W Se1 K 130.2(5) ?
Se4 W Se1 K 41.73(10) ?
Se8 W Se1 K -86.35(11) ?
Se5 W Se1 K -19.62(15) ?
W Se1 Se2 Se3 65.60(12) y
K Se1 Se2 Se3 -38.84(12) ?
Se1 Se2 Se3 Se4 -43.10(13) y
Se1 Se2 Se3 K 37.91(12) ?
C5 W Se4 Se3 -107.4(5) ?
C4 W Se4 Se3 -120.6(8) ?
C3 W Se4 Se3 -73.2(11) ?
C2 W Se4 Se3 -52.8(6) ?
C1 W Se4 Se3 -74.3(6) ?
Se8 W Se4 Se3 91.14(13) ?
Se5 W Se4 Se3 170.04(13) ?
Se1 W Se4 Se3 25.73(11) y
Se2 Se3 Se4 W 9.73(14) y
K Se3 Se4 W -80.11(11) ?
C5 W Se5 Se6 93.7(6) ?
C4 W Se5 Se6 57.2(6) ?
C3 W Se5 Se6 44.5(6) ?
C2 W Se5 Se6 77.1(8) ?
C1 W Se5 Se6 108.7(6) ?
Se4 W Se5 Se6 -169.73(13) ?
Se8 W Se5 Se6 -43.48(12) y
Se1 W Se5 Se6 -104.17(14) ?
W Se5 Se6 Se7 63.12(12) y
Se5 Se6 Se7 Se8 -48.51(12) y
Se6 Se7 Se8 W 23.19(15) y
C5 W Se8 Se7 -69.2(7) ?
C4 W Se8 Se7 -72.3(6) ?
C3 W Se8 Se7 -105.5(6) ?
C2 W Se8 Se7 -130.7(6) ?
C1 W Se8 Se7 -121.9(10) ?
Se4 W Se8 Se7 83.15(14) ?
Se5 W Se8 Se7 12.28(12) y
Se1 W Se8 Se7 156.27(13) ?
C4 W C1 C5 38.6(13) ?
C3 W C1 C5 80.6(15) ?
C2 W C1 C5 115(2) ?
Se4 W C1 C5 -100.1(12) ?
Se8 W C1 C5 100.3(13) ?
Se5 W C1 C5 -27.8(14) ?
Se1 W C1 C5 172.8(12) ?
C5 W C1 C2 -115(2) ?
C4 W C1 C2 -76.3(14) ?
C3 W C1 C2 -34.3(13) ?
Se4 W C1 C2 145.0(13) ?
Se8 W C1 C2 -15(2) ?
Se5 W C1 C2 -142.7(12) ?
Se1 W C1 C2 57.9(13) ?
C5 C1 C2 C3 1(2) ?
W C1 C2 C3 63.5(11) ?
C5 C1 C2 W -62.4(12) ?
C5 W C2 C3 -82(2) ?
C4 W C2 C3 -38.1(13) ?
C1 W C2 C3 -119(2) ?
Se4 W C2 C3 -158.9(12) ?
Se8 W C2 C3 52.0(14) ?
Se5 W C2 C3 -62(2) ?
Se1 W C2 C3 118.8(14) ?
C5 W C2 C1 37.0(13) ?
C4 W C2 C1 80.7(14) ?
C3 W C2 C1 119(2) ?
Se4 W C2 C1 -40.1(14) ?
Se8 W C2 C1 170.9(11) ?
Se5 W C2 C1 57(2) ?
Se1 W C2 C1 -122.3(13) ?
C1 C2 C3 C4 -1(2) ?
W C2 C3 C4 62.6(12) ?
C1 C2 C3 W -63.5(10) ?
C5 W C3 C2 76.5(14) ?
C4 W C3 C2 117(2) ?
C1 W C3 C2 36.5(12) ?
Se4 W C3 C2 35(2) ?
Se8 W C3 C2 -132.0(13) ?
Se5 W C3 C2 138.9(12) ?
Se1 W C3 C2 -60.7(13) ?
C5 W C3 C4 -40.2(13) ?
C2 W C3 C4 -117(2) ?
C1 W C3 C4 -80.1(15) ?
Se4 W C3 C4 -82(2) ?
Se8 W C3 C4 111.4(13) ?
Se5 W C3 C4 22.2(15) ?
Se1 W C3 C4 -177.4(13) ?
C2 C3 C4 C5 0(2) ?
W C3 C4 C5 65.5(13) ?
C2 C3 C4 W -65.2(12) ?
C5 W C4 C3 112(2) ?
C2 W C4 C3 35.2(12) ?
C1 W C4 C3 76.7(14) ?
Se4 W C4 C3 134.8(11) ?
Se8 W C4 C3 -71.2(13) ?
Se5 W C4 C3 -160.3(13) ?
Se1 W C4 C3 4(2) ?
C3 W C4 C5 -112(2) ?
C2 W C4 C5 -77.1(13) ?
C1 W C4 C5 -35.6(11) ?
Se4 W C4 C5 22.5(15) ?
Se8 W C4 C5 176.4(11) ?
Se5 W C4 C5 87.3(12) ?
Se1 W C4 C5 -108.8(11) ?
C2 C1 C5 C4 -1(2) ?
W C1 C5 C4 -64.9(14) ?
C2 C1 C5 W 64.0(11) ?
C3 C4 C5 C1 0(2) ?
W C4 C5 C1 67.7(14) ?
C3 C4 C5 W -67.3(13) ?
C4 W C5 C1 -116(2) ?
C3 W C5 C1 -77.4(14) ?
C2 W C5 C1 -38.4(12) ?
Se4 W C5 C1 81.0(12) ?
Se8 W C5 C1 -121.5(12) ?
Se5 W C5 C1 154.7(13) ?
Se1 W C5 C1 -10(2) ?
C3 W C5 C4 39.0(13) ?
C2 W C5 C4 78.0(14) ?
C1 W C5 C4 116(2) ?
Se4 W C5 C4 -162.6(12) ?
Se8 W C5 C4 -5(2) ?
Se5 W C5 C4 -89.0(12) ?
Se1 W C5 C4 106.6(13) ?
Se2 Se1 K O2 170.7(3) ?
W Se1 K O2 68.0(3) ?
Se2 Se1 K O6 44.3(4) ?
W Se1 K O6 -58.5(4) ?
Se2 Se1 K O4 -71.6(4) ?
W Se1 K O4 -174.3(3) ?
Se2 Se1 K O1 118.4(4) ?
W Se1 K O1 15.6(4) ?
Se2 Se1 K O5 -25.0(4) ?
W Se1 K O5 -127.7(4) ?
Se2 Se1 K O3 -131.4(3) ?
W Se1 K O3 125.9(3) ?
Se2 Se1 K Se3 28.29(9) ?
W Se1 K Se3 -74.43(9) ?
Se2 Se3 K O2 -85.8(4) ?
Se4 Se3 K O2 13.6(4) ?
Se2 Se3 K O6 164.1(4) ?
Se4 Se3 K O6 -96.5(4) ?
Se2 Se3 K O4 47.9(4) ?
Se4 Se3 K O4 147.3(3) ?
Se2 Se3 K O1 -147.5(3) ?
Se4 Se3 K O1 -48.2(3) ?
Se2 Se3 K O5 102.9(3) ?
Se4 Se3 K O5 -157.8(3) ?
Se2 Se3 K O3 0.9(5) ?
Se4 Se3 K O3 100.2(5) ?
Se2 Se3 K Se1 -28.98(9) ?
Se4 Se3 K Se1 70.37(9) ?
O2 K O1 C17 -153.1(15) ?
O6 K O1 C17 33.6(13) ?
O4 K O1 C17 118(2) ?
O5 K O1 C17 58.9(14) ?
O3 K O1 C17 -178.6(13) ?
Se1 K O1 C17 -85.6(13) ?
Se3 K O1 C17 -21.5(14) ?
O2 K O1 C6 -35.5(12) ?
O6 K O1 C6 151.2(14) ?
O4 K O1 C6 -123.8(15) ?
O5 K O1 C6 176.5(12) ?
O3 K O1 C6 -61.0(13) ?
Se1 K O1 C6 32.0(13) ?
Se3 K O1 C6 96.0(12) ?
C17 O1 C6 C7 -176.0(15) ?
K O1 C6 C7 66.2(15) ?
O1 C6 C7 O2 -63(2) ?
C6 C7 O2 C8 -176(2) ?
C6 C7 O2 K 29(2) ?
O6 K O2 C8 -143(2) ?
O4 K O2 C8 3(2) ?
O1 K O2 C8 -149(2) ?
O5 K O2 C8 -68(2) ?
O3 K O2 C8 2.8(15) ?
Se1 K O2 C8 82(2) ?
Se3 K O2 C8 128.7(15) ?
O6 K O2 C7 8.5(15) ?
O4 K O2 C7 154.2(13) ?
O1 K O2 C7 2.0(13) ?
O5 K O2 C7 82.9(15) ?
O3 K O2 C7 154.0(15) ?
Se1 K O2 C7 -126.5(13) ?
Se3 K O2 C7 -80.0(14) ?
C7 O2 C8 C9 174(2) ?
K O2 C8 C9 -32(2) ?
O2 C8 C9 O3 63(2) ?
C8 C9 O3 C10 -178(2) ?
C8 C9 O3 K -60(2) ?
O2 K O3 C10 150.9(14) ?
O6 K O3 C10 -117.6(14) ?
O4 K O3 C10 -28.9(13) ?
O1 K O3 C10 176.6(13) ?
O5 K O3 C10 -58.8(14) ?
Se1 K O3 C10 55.6(13) ?
Se3 K O3 C10 29.7(15) ?
O2 K O3 C9 29.1(11) ?
O6 K O3 C9 120.5(13) ?
O4 K O3 C9 -150.7(13) ?
O1 K O3 C9 54.8(12) ?
O5 K O3 C9 179.4(11) ?
Se1 K O3 C9 -66.3(11) ?
Se3 K O3 C9 -92.2(12) ?
C9 O3 C10 C11 179(2) ?
K O3 C10 C11 62(2) ?
O3 C10 C11 O4 -64(2) ?
C10 C11 O4 C12 -180(2) ?
C10 C11 O4 K 31(2) ?
O2 K O4 C12 -147(2) ?
O6 K O4 C12 0(2) ?
O1 K O4 C12 -72(2) ?
O5 K O4 C12 -1(2) ?
O3 K O4 C12 -146(2) ?
Se1 K O4 C12 129(2) ?
Se3 K O4 C12 70(2) ?
O2 K O4 C11 -1(2) ?
O6 K O4 C11 145.2(14) ?
O1 K O4 C11 73(2) ?
O5 K O4 C11 145(2) ?
O3 K O4 C11 -1.0(14) ?
Se1 K O4 C11 -85.9(15) ?
Se3 K O4 C11 -144.8(15) ?
C11 O4 C12 C13 -174(2) ?
K O4 C12 C13 -27(3) ?
O4 C12 C13 O5 60(3) ?
C12 C13 O5 C14 175(2) ?
C12 C13 O5 K -61(3) ?
O2 K O5 C14 -115.4(15) ?
O6 K O5 C14 -23.7(13) ?
O4 K O5 C14 156.0(15) ?
O1 K O5 C14 -49.1(15) ?
O3 K O5 C14 -173.5(13) ?
Se1 K O5 C14 97.7(14) ?
Se3 K O5 C14 51.9(13) ?
O2 K O5 C13 118(2) ?
O6 K O5 C13 -151(2) ?
O4 K O5 C13 29(2) ?
O1 K O5 C13 -176(2) ?
O3 K O5 C13 59(2) ?
Se1 K O5 C13 -29(2) ?
Se3 K O5 C13 -75(2) ?
C13 O5 C14 C15 177(2) ?
K O5 C14 C15 54(2) ?
O5 C14 C15 O6 -60(3) ?
C14 C15 O6 C16 -178(2) ?
C14 C15 O6 K 36(2) ?
O2 K O6 C16 -6(2) ?
O4 K O6 C16 -152.0(15) ?
O1 K O6 C16 0.7(14) ?
O5 K O6 C16 -152(2) ?
O3 K O6 C16 -80(2) ?
Se1 K O6 C16 108.9(15) ?
Se3 K O6 C16 124(2) ?
O2 K O6 C15 137.6(15) ?
O4 K O6 C15 -9(2) ?
O1 K O6 C15 144(2) ?
O5 K O6 C15 -8.3(15) ?
O3 K O6 C15 64(2) ?
Se1 K O6 C15 -108(2) ?
Se3 K O6 C15 -93(2) ?
C15 O6 C16 C17 179(2) ?
K O6 C16 C17 -34(2) ?
C6 O1 C17 C16 177(2) ?
K O1 C17 C16 -66(2) ?
O6 C16 C17 O1 66(2) ?
